data_4110378
loop_
_publ_author_name
'Anna F. A. Peacock'
'Abraha Habtemariam'
'Rafael Fern\'andez'
'Victoria Walland'
'Francesca P. A. Fabbiani'
'Simon Parsons'
'Rhona E. Aird'
'Duncan I. Jodrell'
'Peter J. Sadler'

_publ_contact_author_email S.Parsons@ed.ac.uk
_publ_contact_author_name 'Simon Parsons'
_publ_section_title
;
 Tuning the Reactivity of Osmium(II) and Ruthenium(II) Arene Complexes
 under Physiological Conditions
;
_journal_name_full 'Journal of the American Chemical Society'
_journal_page_first 1739
_journal_page_last 1748
_journal_paper_doi 10.1021/ja055886r
_journal_volume 128
_journal_year 2006
_chemical_compound_source 'Anna Peacock, reaction AFAP29'
_chemical_formula_moiety '[OsCl(acac)(cymene)]'
_chemical_formula_sum 'C15 H21 Cl O2 Os'
_chemical_formula_weight 458.97
_space_group_IT_number 2
_symmetry_cell_setting triclinic
_symmetry_Int_Tables_number 2
_symmetry_space_group_name_Hall '-P 1'
_symmetry_space_group_name_H-M 'P -1'
_atom_sites_solution_hydrogens geom
_atom_sites_solution_primary direct
_atom_sites_solution_secondary difmap
_audit_creation_method SHELXL-97
_cell_angle_alpha 95.496(4)
_cell_angle_beta 89.941(3)
_cell_angle_gamma 92.784(4)
_cell_formula_units_Z 4
_cell_length_a 9.4688(5)
_cell_length_b 10.0201(6)
_cell_length_c 16.5231(8)
_cell_measurement_reflns_used 4678
_cell_measurement_temperature 150(2)
_cell_measurement_theta_max 30.5
_cell_measurement_theta_min 2
_cell_volume 1558.63(15)
_computing_cell_refinement Saint
_computing_data_collection Smart
_computing_data_reduction Saint
_computing_molecular_graphics XP
_computing_publication_material 'XCIF, EnCIFer, PLATON'
_computing_structure_refinement 'SHELXL-97 (Sheldrick, 1997)'
_computing_structure_solution 'SHELXS-97 (Sheldrick, 1990)'
_diffrn_ambient_temperature 150(2)
_diffrn_measured_fraction_theta_full 0.998
_diffrn_measured_fraction_theta_max 0.968
_diffrn_measurement_device_type 'Bruker Smart APEX CCD'
_diffrn_measurement_method 'omega + phi'
_diffrn_radiation_monochromator graphite
_diffrn_radiation_type MoK\a
_diffrn_radiation_wavelength 0.71073
_diffrn_reflns_av_R_equivalents 0.0000
_diffrn_reflns_av_sigmaI/netI 0.0382
_diffrn_reflns_limit_h_max 13
_diffrn_reflns_limit_h_min -13
_diffrn_reflns_limit_k_max 14
_diffrn_reflns_limit_k_min -14
_diffrn_reflns_limit_l_max 23
_diffrn_reflns_limit_l_min 0
_diffrn_reflns_number 12083
_diffrn_reflns_theta_full 27.51
_diffrn_reflns_theta_max 30.05
_diffrn_reflns_theta_min 1.24
_diffrn_source 'fine-focus sealed tube'
_exptl_absorpt_coefficient_mu 8.348
_exptl_absorpt_correction_T_max 0.240
_exptl_absorpt_correction_T_min 0.061
_exptl_absorpt_correction_type multi-scan
_exptl_absorpt_process_details Twinabs
_exptl_crystal_colour yellow
_exptl_crystal_density_diffrn 1.956
_exptl_crystal_description block
_exptl_crystal_F_000 880
_exptl_crystal_recrystallization_method 'from acetone/hexane.'
_exptl_crystal_size_max 0.54
_exptl_crystal_size_mid 0.24
_exptl_crystal_size_min 0.17
_refine_diff_density_max 4.036
_refine_diff_density_min -1.250
_refine_diff_density_rms 0.189
_refine_ls_extinction_method none
_refine_ls_goodness_of_fit_ref 1.030
_refine_ls_hydrogen_treatment mixed
_refine_ls_matrix_type full
_refine_ls_number_parameters 344
_refine_ls_number_reflns 12083
_refine_ls_number_restraints 0
_refine_ls_restrained_S_all 1.030
_refine_ls_R_factor_all 0.0418
_refine_ls_R_factor_gt 0.0318
_refine_ls_shift/su_max 0.002
_refine_ls_shift/su_mean 0.000
_refine_ls_structure_factor_coef Fsqd
_refine_ls_weighting_details 'calc w=1/[\s^2^(Fo^2^)+(0.0487P)^2^+0.0000P] where P=(Fo^2^+2Fc^2^)/3'
_refine_ls_weighting_scheme calc
_refine_ls_wR_factor_gt 0.0804
_refine_ls_wR_factor_ref 0.0822
_reflns_number_gt 9684
_reflns_number_total 12083
_reflns_threshold_expression >2sigma(I)
_cod_data_source_file ja055886rsi20050826_120258.cif
_cod_data_source_block afap29
_cod_original_sg_symbol_Hall -P1
_cod_database_code 4110378

loop_
_symmetry_equiv_pos_as_xyz
'x, y, z'
'-x, -y, -z'

loop_
_atom_site_label
_atom_site_type_symbol
_atom_site_fract_x
_atom_site_fract_y
_atom_site_fract_z
_atom_site_U_iso_or_equiv
_atom_site_adp_type
_atom_site_occupancy
_atom_site_symmetry_multiplicity
_atom_site_calc_flag
_atom_site_refinement_flags
Os1 Os 0.75681(2) 0.637622(15) 0.287672(9) 0.01549(5) Uani 1 1 d .
Cl1 Cl 0.74895(14) 0.41140(10) 0.32746(6) 0.0212(2) Uani 1 1 d .
C11 C 0.7619(6) 0.8302(4) 0.2359(3) 0.0226(9) Uani 1 1 d .
C21 C 0.6307(5) 0.7565(5) 0.2172(3) 0.0218(11) Uani 1 1 d .
H21 H 0.5445 0.7975 0.2314 0.026 Uiso 1 1 calc R
C31 C 0.6257(5) 0.6238(5) 0.1779(3) 0.0213(11) Uani 1 1 d .
H31 H 0.5369 0.5787 0.1648 0.026 Uiso 1 1 calc R
C41 C 0.7523(6) 0.5582(4) 0.1580(2) 0.0218(9) Uani 1 1 d .
C411 C 0.7485(7) 0.4168(4) 0.1213(3) 0.0330(11) Uani 1 1 d .
H41A H 0.8453 0.3883 0.1125 0.050 Uiso 1 1 calc R
H41B H 0.6982 0.4098 0.0691 0.050 Uiso 1 1 calc R
H41C H 0.6995 0.3590 0.1580 0.050 Uiso 1 1 calc R
C51 C 0.8839(5) 0.6304(5) 0.1770(3) 0.0232(11) Uani 1 1 d .
H51 H 0.9702 0.5895 0.1633 0.028 Uiso 1 1 calc R
C61 C 0.8864(5) 0.7609(5) 0.2157(3) 0.0228(11) Uani 1 1 d .
H61 H 0.9754 0.8053 0.2291 0.027 Uiso 1 1 calc R
C111 C 0.7712(7) 0.9734(5) 0.2751(3) 0.0322(11) Uani 1 1 d .
H111 H 0.8706 0.9919 0.2949 0.039 Uiso 1 1 calc R
C121 C 0.6767(7) 1.0018(6) 0.3471(3) 0.0470(16) Uani 1 1 d .
H12A H 0.6916 1.0959 0.3689 0.070 Uiso 1 1 calc R
H12B H 0.6991 0.9434 0.3892 0.070 Uiso 1 1 calc R
H12C H 0.5778 0.9845 0.3304 0.070 Uiso 1 1 calc R
C131 C 0.7473(6) 1.0683(4) 0.2101(3) 0.0346(14) Uani 1 1 d .
H13A H 0.7557 1.1613 0.2347 0.052 Uiso 1 1 calc R
H13B H 0.6526 1.0496 0.1867 0.052 Uiso 1 1 calc R
H13C H 0.8183 1.0549 0.1673 0.052 Uiso 1 1 calc R
O12 O 0.6081(3) 0.6659(4) 0.37953(19) 0.0222(8) Uani 1 1 d .
C22 C 0.6320(6) 0.6778(5) 0.4563(3) 0.0255(12) Uani 1 1 d .
C32 C 0.7646(6) 0.6793(5) 0.4934(3) 0.0288(10) Uani 1 1 d .
H32 H 0.7664 0.6797 0.5509 0.035 Uiso 1 1 calc R
C42 C 0.8939(5) 0.6801(5) 0.4538(3) 0.0240(11) Uani 1 1 d .
O52 O 0.9122(3) 0.6709(4) 0.37694(19) 0.0209(7) Uani 1 1 d .
C62 C 0.5015(6) 0.6946(7) 0.5075(3) 0.0410(16) Uani 1 1 d .
H62A H 0.4182 0.6924 0.4721 0.062 Uiso 1 1 calc R
H62B H 0.5095 0.7809 0.5410 0.062 Uiso 1 1 calc R
H62C H 0.4916 0.6216 0.5428 0.062 Uiso 1 1 calc R
C72 C 1.0285(6) 0.6974(7) 0.5034(3) 0.0390(16) Uani 1 1 d .
H72A H 1.1101 0.6964 0.4669 0.058 Uiso 1 1 calc R
H72B H 1.0331 0.6237 0.5382 0.058 Uiso 1 1 calc R
H72C H 1.0297 0.7831 0.5374 0.058 Uiso 1 1 calc R
Os2 Os 0.23875(2) 0.350382(15) 0.187206(9) 0.01660(5) Uani 1 1 d .
Cl2 Cl 0.24532(15) 0.54223(11) 0.10888(7) 0.0282(2) Uani 1 1 d .
C13 C 0.2177(5) 0.1973(4) 0.2716(2) 0.0194(9) Uani 1 1 d .
C23 C 0.3563(5) 0.2622(5) 0.2771(3) 0.0205(10) Uani 1 1 d .
H23 H 0.4368 0.2093 0.2705 0.025 Uiso 1 1 calc R
C33 C 0.3758(5) 0.4046(5) 0.2925(3) 0.0187(10) Uani 1 1 d .
H33 H 0.4683 0.4458 0.2971 0.022 Uiso 1 1 calc R
C43 C 0.2560(6) 0.4838(4) 0.3007(2) 0.0200(8) Uani 1 1 d .
C413 C 0.2727(5) 0.6355(4) 0.3113(3) 0.0261(11) Uani 1 1 d .
H41D H 0.1792 0.6734 0.3153 0.039 Uiso 1 1 calc R
H41E H 0.3230 0.6673 0.2644 0.039 Uiso 1 1 calc R
H41F H 0.3269 0.6639 0.3610 0.039 Uiso 1 1 calc R
C53 C 0.1175(5) 0.4225(5) 0.2946(3) 0.0203(10) Uani 1 1 d .
H53 H 0.0372 0.4758 0.3006 0.024 Uiso 1 1 calc R
C63 C 0.1005(5) 0.2805(5) 0.2793(3) 0.0204(10) Uani 1 1 d .
H63 H 0.0077 0.2401 0.2741 0.025 Uiso 1 1 calc R
C113 C 0.1928(5) 0.0468(5) 0.2573(3) 0.0264(11) Uani 1 1 d .
H113 H 0.0946 0.0291 0.2354 0.032 Uiso 1 1 calc R
C123 C 0.2917(7) -0.0226(5) 0.1963(3) 0.0372(13) Uani 1 1 d .
H12D H 0.2675 -0.1193 0.1903 0.056 Uiso 1 1 calc R
H12E H 0.3895 -0.0069 0.2156 0.056 Uiso 1 1 calc R
H12F H 0.2821 0.0134 0.1436 0.056 Uiso 1 1 calc R
C133 C 0.1975(7) -0.0123(5) 0.3397(3) 0.0447(17) Uani 1 1 d .
H13D H 0.1809 -0.1099 0.3314 0.067 Uiso 1 1 calc R
H13E H 0.1241 0.0263 0.3753 0.067 Uiso 1 1 calc R
H13F H 0.2905 0.0091 0.3650 0.067 Uiso 1 1 calc R
O14 O 0.0856(3) 0.2733(4) 0.1034(2) 0.0254(8) Uani 1 1 d .
C24 C 0.1064(5) 0.2197(5) 0.0310(3) 0.0231(11) Uani 1 1 d .
C34 C 0.2364(6) 0.1971(4) -0.0044(3) 0.0254(9) Uani 1 1 d .
H34 H 0.2357 0.1578 -0.0591 0.030 Uiso 1 1 calc R
C44 C 0.3694(5) 0.2265(5) 0.0323(3) 0.0228(11) Uani 1 1 d .
O54 O 0.3906(4) 0.2821(4) 0.10472(19) 0.0245(8) Uani 1 1 d .
C64 C -0.0258(5) 0.1793(6) -0.0162(3) 0.0289(12) Uani 1 1 d .
H64A H -0.1081 0.2024 0.0173 0.043 Uiso 1 1 calc R
H64B H -0.0291 0.0823 -0.0315 0.043 Uiso 1 1 calc R
H64C H -0.0268 0.2268 -0.0654 0.043 Uiso 1 1 calc R
C74 C 0.5016(5) 0.1904(6) -0.0143(3) 0.0311(13) Uani 1 1 d .
H74A H 0.5848 0.2182 0.0195 0.047 Uiso 1 1 calc R
H74B H 0.5059 0.2364 -0.0640 0.047 Uiso 1 1 calc R
H74C H 0.4999 0.0931 -0.0286 0.047 Uiso 1 1 calc R

loop_
_atom_site_aniso_label
_atom_site_aniso_U_11
_atom_site_aniso_U_22
_atom_site_aniso_U_33
_atom_site_aniso_U_23
_atom_site_aniso_U_13
_atom_site_aniso_U_12
Os1 0.01745(8) 0.01766(8) 0.01180(8) 0.00309(6) 0.00093(7) 0.00205(8)
Cl1 0.0234(5) 0.0202(5) 0.0211(5) 0.0072(4) 0.0013(5) 0.0026(5)
C11 0.034(2) 0.018(2) 0.017(2) 0.0056(16) 0.001(2) 0.001(2)
C21 0.022(3) 0.030(3) 0.016(2) 0.010(2) 0.0021(18) 0.007(2)
C31 0.026(3) 0.028(3) 0.011(2) 0.0079(19) -0.0044(18) -0.001(2)
C41 0.032(2) 0.024(2) 0.0107(18) 0.0038(15) 0.001(2) 0.003(2)
C411 0.056(3) 0.024(2) 0.019(2) -0.0014(18) 0.003(3) 0.003(3)
C51 0.024(3) 0.029(3) 0.018(2) 0.006(2) 0.0063(19) 0.005(2)
C61 0.025(3) 0.025(3) 0.019(2) 0.005(2) 0.0006(19) -0.005(2)
C111 0.048(3) 0.021(2) 0.026(2) -0.0005(18) 0.003(3) 0.002(3)
C121 0.072(5) 0.033(3) 0.036(3) -0.002(3) 0.012(3) 0.005(3)
C131 0.055(4) 0.016(2) 0.033(3) 0.0046(19) -0.002(3) 0.002(2)
O12 0.0217(19) 0.031(2) 0.0137(17) 0.0019(14) 0.0025(13) 0.0050(15)
C22 0.032(3) 0.029(3) 0.017(2) 0.007(2) 0.005(2) 0.004(2)
C32 0.031(3) 0.041(3) 0.014(2) 0.0020(18) 0.000(2) 0.002(3)
C42 0.029(3) 0.031(3) 0.012(2) 0.002(2) -0.0046(19) 0.001(2)
O52 0.0231(19) 0.025(2) 0.0137(16) -0.0002(14) -0.0011(13) 0.0006(14)
C62 0.031(3) 0.071(5) 0.023(3) 0.009(3) 0.008(2) 0.014(3)
C72 0.031(3) 0.066(5) 0.020(3) 0.007(3) -0.009(2) -0.003(3)
Os2 0.01645(8) 0.02133(9) 0.01252(8) 0.00360(6) 0.00068(7) 0.00208(9)
Cl2 0.0303(6) 0.0332(6) 0.0236(5) 0.0151(4) 0.0020(5) 0.0036(6)
C13 0.022(3) 0.022(2) 0.014(2) 0.0030(16) -0.0007(17) 0.003(2)
C23 0.027(3) 0.021(3) 0.014(2) 0.0014(18) -0.0020(18) 0.009(2)
C33 0.016(3) 0.025(3) 0.014(2) 0.0024(19) -0.0012(17) -0.0005(19)
C43 0.024(2) 0.022(2) 0.0142(19) 0.0012(15) 0.0013(19) -0.001(2)
C413 0.035(3) 0.020(2) 0.023(2) 0.0031(17) 0.002(2) 0.004(2)
C53 0.024(3) 0.024(3) 0.015(2) 0.0053(19) 0.0039(18) 0.008(2)
C63 0.019(2) 0.026(3) 0.017(2) 0.0071(19) 0.0025(18) 0.000(2)
C113 0.034(3) 0.020(2) 0.026(2) 0.0044(19) 0.000(2) -0.001(2)
C123 0.046(4) 0.028(3) 0.037(3) -0.004(2) 0.003(3) 0.006(3)
C133 0.080(5) 0.020(3) 0.035(3) 0.008(2) -0.002(3) 0.002(3)
O14 0.0193(19) 0.039(2) 0.0173(18) 0.0022(15) -0.0023(13) -0.0004(16)
C24 0.024(3) 0.024(3) 0.022(3) 0.006(2) -0.0014(19) -0.002(2)
C34 0.034(2) 0.027(2) 0.014(2) -0.0002(17) -0.001(2) 0.000(3)
C44 0.032(3) 0.022(3) 0.015(2) 0.0042(19) 0.0035(19) 0.002(2)
O54 0.025(2) 0.036(2) 0.0123(17) 0.0003(15) 0.0014(13) 0.0025(16)
C64 0.027(3) 0.037(3) 0.022(3) 0.004(2) -0.004(2) -0.005(2)
C74 0.029(3) 0.043(4) 0.021(3) -0.001(2) 0.006(2) 0.005(2)

loop_
_atom_type_symbol
_atom_type_description
_atom_type_scat_dispersion_real
_atom_type_scat_dispersion_imag
_atom_type_scat_source
C C 0.0033 0.0016 'International Tables Vol C Tables 4.2.6.8 and 6.1.1.4'
H H 0.0000 0.0000 'International Tables Vol C Tables 4.2.6.8 and 6.1.1.4'
O O 0.0106 0.0060 'International Tables Vol C Tables 4.2.6.8 and 6.1.1.4'
Cl Cl 0.1484 0.1585 'International Tables Vol C Tables 4.2.6.8 and 6.1.1.4'
Os Os -1.2165 7.6030 'International Tables Vol C Tables 4.2.6.8 and 6.1.1.4'

loop_
_geom_angle_atom_site_label_1
_geom_angle_atom_site_label_2
_geom_angle_atom_site_label_3
_geom_angle
O52 Os1 O12 87.66(11)
O52 Os1 C61 87.19(16)
O12 Os1 C61 137.12(17)
O52 Os1 C21 137.34(17)
O12 Os1 C21 87.34(15)
C61 Os1 C21 68.74(17)
O52 Os1 C11 101.89(16)
O12 Os1 C11 102.01(16)
C61 Os1 C11 38.35(19)
C21 Os1 C11 38.64(19)
O52 Os1 C51 101.42(16)
O12 Os1 C51 168.30(17)
C61 Os1 C51 37.73(19)
C21 Os1 C51 80.99(19)
C11 Os1 C51 69.10(19)
O52 Os1 C31 167.93(16)
O12 Os1 C31 102.27(16)
C61 Os1 C31 80.86(19)
C21 Os1 C31 38.25(19)
C11 Os1 C31 69.58(19)
C51 Os1 C31 67.89(16)
O52 Os1 C41 135.06(17)
O12 Os1 C41 135.78(18)
C61 Os1 C41 68.66(18)
C21 Os1 C41 68.86(18)
C11 Os1 C41 82.47(15)
C51 Os1 C41 37.92(19)
C31 Os1 C41 37.60(19)
O52 Os1 Cl1 83.50(10)
O12 Os1 Cl1 82.95(10)
C61 Os1 Cl1 138.43(14)
C21 Os1 Cl1 137.59(14)
C11 Os1 Cl1 172.73(11)
C51 Os1 Cl1 105.23(14)
C31 Os1 Cl1 104.33(14)
C41 Os1 Cl1 90.26(11)
C61 C11 C21 116.0(4)
C61 C11 C111 120.7(5)
C21 C11 C111 123.3(5)
C61 C11 Os1 69.2(3)
C21 C11 Os1 69.3(3)
C111 C11 Os1 131.8(3)
C31 C21 C11 121.9(4)
C31 C21 Os1 72.5(3)
C11 C21 Os1 72.0(3)
C41 C31 C21 120.5(5)
C41 C31 Os1 72.1(3)
C21 C31 Os1 69.3(3)
C31 C41 C51 118.1(4)
C31 C41 C411 121.0(5)
C51 C41 C411 120.9(5)
C31 C41 Os1 70.3(3)
C51 C41 Os1 70.0(3)
C411 C41 Os1 129.4(3)
C61 C51 C41 120.5(5)
C61 C51 Os1 69.4(3)
C41 C51 Os1 72.1(3)
C51 C61 C11 123.0(5)
C51 C61 Os1 72.9(3)
C11 C61 Os1 72.5(3)
C121 C111 C11 115.5(5)
C121 C111 C131 111.5(5)
C11 C111 C131 108.9(4)
C22 O12 Os1 126.7(3)
O12 C22 C32 125.9(4)
O12 C22 C62 114.1(5)
C32 C22 C62 120.0(4)
C42 C32 C22 125.9(4)
O52 C42 C32 126.0(5)
O52 C42 C72 114.7(4)
C32 C42 C72 119.3(4)
C42 O52 Os1 127.0(3)
O54 Os2 O14 88.08(12)
O54 Os2 C23 86.63(16)
O14 Os2 C23 132.88(17)
O54 Os2 C63 140.79(17)
O14 Os2 C63 86.77(16)
C23 Os2 C63 69.23(17)
O54 Os2 C13 104.71(16)
O14 Os2 C13 98.61(16)
C23 Os2 C13 38.89(18)
C63 Os2 C13 38.29(18)
O54 Os2 C33 98.70(15)
O14 Os2 C33 167.89(16)
C23 Os2 C33 38.58(18)
C63 Os2 C33 81.63(18)
C13 Os2 C33 70.03(18)
O54 Os2 C53 166.91(16)
O14 Os2 C53 104.20(16)
C23 Os2 C53 81.68(18)
C63 Os2 C53 38.20(18)
C13 Os2 C53 69.40(17)
C33 Os2 C53 68.41(16)
O54 Os2 C43 131.53(17)
O14 Os2 C43 139.19(17)
C23 Os2 C43 68.90(17)
C63 Os2 C43 68.63(18)
C13 Os2 C43 82.13(15)
C33 Os2 C43 37.70(18)
C53 Os2 C43 37.70(18)
O54 Os2 Cl2 83.46(11)
O14 Os2 Cl2 84.08(11)
C23 Os2 Cl2 141.36(14)
C63 Os2 Cl2 134.40(14)
C13 Os2 Cl2 171.42(12)
C33 Os2 Cl2 106.56(13)
C53 Os2 Cl2 102.06(13)
C43 Os2 Cl2 90.50(11)
C63 C13 C23 117.4(4)
C63 C13 C113 119.7(4)
C23 C13 C113 122.9(4)
C63 C13 Os2 70.1(3)
C23 C13 Os2 69.4(2)
C113 C13 Os2 131.3(3)
C33 C23 C13 121.4(4)
C33 C23 Os2 72.3(3)
C13 C23 Os2 71.7(3)
C43 C33 C23 119.3(4)
C43 C33 Os2 71.8(3)
C23 C33 Os2 69.1(3)
C33 C43 C53 120.5(4)
C33 C43 C413 120.7(4)
C53 C43 C413 118.7(4)
C33 C43 Os2 70.5(3)
C53 C43 Os2 71.0(3)
C413 C43 Os2 128.4(3)
C43 C53 C63 119.3(4)
C43 C53 Os2 71.3(2)
C63 C53 Os2 69.2(3)
C13 C63 C53 122.1(4)
C13 C63 Os2 71.6(3)
C53 C63 Os2 72.6(3)
C13 C113 C123 115.0(4)
C13 C113 C133 108.6(4)
C123 C113 C133 111.5(4)
C24 O14 Os2 126.9(3)
O14 C24 C34 126.0(5)
O14 C24 C64 114.4(4)
C34 C24 C64 119.7(5)
C24 C34 C44 126.5(4)
O54 C44 C34 125.3(4)
O54 C44 C74 115.0(4)
C34 C44 C74 119.7(4)
C44 O54 Os2 127.0(3)

loop_
_geom_bond_atom_site_label_1
_geom_bond_atom_site_label_2
_geom_bond_distance
Os1 O52 2.077(3)
Os1 O12 2.078(3)
Os1 C61 2.140(5)
Os1 C21 2.147(5)
Os1 C11 2.183(4)
Os1 C51 2.185(5)
Os1 C31 2.189(5)
Os1 C41 2.213(4)
Os1 Cl1 2.4177(10)
C11 C61 1.420(7)
C11 C21 1.433(7)
C11 C111 1.516(6)
C21 C31 1.421(7)
C31 C41 1.419(7)
C41 C51 1.429(7)
C41 C411 1.486(6)
C51 C61 1.399(7)
C111 C121 1.502(7)
C111 C131 1.524(6)
O12 C22 1.281(6)
C22 C32 1.397(7)
C22 C62 1.505(7)
C32 C42 1.388(7)
C42 O52 1.277(5)
C42 C72 1.510(7)
Os2 O54 2.075(3)
Os2 O14 2.076(3)
Os2 C23 2.140(5)
Os2 C63 2.151(4)
Os2 C13 2.171(4)
Os2 C33 2.182(5)
Os2 C53 2.195(5)
Os2 C43 2.198(4)
Os2 Cl2 2.4164(10)
C13 C63 1.418(7)
C13 C23 1.435(7)
C13 C113 1.511(6)
C23 C33 1.428(7)
C33 C43 1.415(7)
C43 C53 1.420(7)
C43 C413 1.513(6)
C53 C63 1.423(7)
C113 C123 1.517(7)
C113 C133 1.538(7)
O14 C24 1.282(6)
C24 C34 1.382(7)
C24 C64 1.493(7)
C34 C44 1.405(7)
C44 O54 1.283(6)
C44 C74 1.509(7)
